data_7127740
loop_
_publ_author_name
'Popowski, Yanay'
'Moreno, Juan J.'
'Nichols, Asa W.'
'Hooe, Shelby L.'
'Bouchey, Caitlin J.'
'Rath, Nigam P.'
'Machan, Charles W.'
'Tolman, William B.'

_publ_section_title
;
 Mechanistic insight into initiation and regioselectivity in the
 copolymerization of epoxides and anhydrides by Al complexes.
;
_journal_issue 90
_journal_name_full 'Chemical communications (Cambridge, England)'
_journal_page_first 14027
_journal_page_last 14030
_journal_paper_doi 10.1039/d0cc05652a
_journal_volume 56
_journal_year 2020
_chemical_formula_moiety 'C38 H46 Al Cl N2 O2, 1.5(C H2 Cl2)'
_chemical_formula_sum 'C39.5 H49 Al Cl4 N2 O2'
_chemical_formula_weight 752.58
_chemical_name_common 'YP bpyLAlCl'
_space_group_crystal_system triclinic
_space_group_IT_number 2
_space_group_name_Hall '-P 1'
_space_group_name_H-M_alt 'P -1'
_atom_sites_solution_hydrogens geom
_audit_creation_method SHELXL-2018/3
_audit_update_record
;
2020-08-19 deposited with the CCDC.	2020-10-19 downloaded from the CCDC.
;
_cell_angle_alpha 74.736(2)
_cell_angle_beta 86.924(2)
_cell_angle_gamma 89.597(2)
_cell_formula_units_Z 4
_cell_length_a 9.1488(2)
_cell_length_b 17.2230(4)
_cell_length_c 25.5541(6)
_cell_measurement_reflns_used 9565
_cell_measurement_temperature 101(2)
_cell_measurement_theta_max 68.60
_cell_measurement_theta_min 2.66
_cell_volume 3878.81(16)
_computing_cell_refinement 'SAINT, Bruker'
_computing_data_collection 'APEX 3, Bruker'
_computing_data_reduction 'SAINT, Bruker'
_computing_molecular_graphics 'Shelxle-(Rev. 860) (Huebschle, C. B. 2011)'
_computing_structure_refinement 'SHELXL-2018/3 (Sheldrick, 2018)'
_computing_structure_solution 'SHELXT 2014/5 (Sheldrick, 2014)'
_diffrn_ambient_temperature 101(2)
_diffrn_measured_fraction_theta_full 0.990
_diffrn_measured_fraction_theta_max 0.985
_diffrn_measurement_device_type 'Bruker APEX II CCD'
_diffrn_measurement_method '\f and \w scans'
_diffrn_radiation_type CuK\a
_diffrn_radiation_wavelength 1.54178
_diffrn_reflns_av_R_equivalents 0.0771
_diffrn_reflns_av_unetI/netI 0.0603
_diffrn_reflns_Laue_measured_fraction_full 0.990
_diffrn_reflns_Laue_measured_fraction_max 0.985
_diffrn_reflns_limit_h_max 11
_diffrn_reflns_limit_h_min -10
_diffrn_reflns_limit_k_max 20
_diffrn_reflns_limit_k_min -20
_diffrn_reflns_limit_l_max 30
_diffrn_reflns_limit_l_min -30
_diffrn_reflns_number 52594
_diffrn_reflns_point_group_measured_fraction_full 0.990
_diffrn_reflns_point_group_measured_fraction_max 0.985
_diffrn_reflns_theta_full 67.679
_diffrn_reflns_theta_max 68.682
_diffrn_reflns_theta_min 2.659
_diffrn_source Sealed-tube
_exptl_absorpt_coefficient_mu 3.271
_exptl_absorpt_correction_T_max 0.7531
_exptl_absorpt_correction_T_min 0.6136
_exptl_absorpt_correction_type multi-scan
_exptl_absorpt_process_details 'SADABS, R. Blessing, 1995'
_exptl_crystal_colour yellow
_exptl_crystal_density_diffrn 1.289
_exptl_crystal_description needle
_exptl_crystal_F_000 1588
_exptl_crystal_size_max 0.102
_exptl_crystal_size_mid 0.052
_exptl_crystal_size_min 0.014
_refine_diff_density_max 2.237
_refine_diff_density_min -1.260
_refine_diff_density_rms 0.120
_refine_ls_extinction_method none
_refine_ls_goodness_of_fit_ref 1.057
_refine_ls_hydrogen_treatment constr
_refine_ls_matrix_type full
_refine_ls_number_parameters 898
_refine_ls_number_reflns 14100
_refine_ls_number_restraints 0
_refine_ls_restrained_S_all 1.057
_refine_ls_R_factor_all 0.1112
_refine_ls_R_factor_gt 0.0789
_refine_ls_shift/su_max 0.000
_refine_ls_shift/su_mean 0.000
_refine_ls_structure_factor_coef Fsqd
_refine_ls_weighting_details 'w=1/[\s^2^(Fo^2^)+(0.1029P)^2^+16.0495P] where P=(Fo^2^+2Fc^2^)/3'
_refine_ls_weighting_scheme calc
_refine_ls_wR_factor_gt 0.1941
_refine_ls_wR_factor_ref 0.2291
_reflns_Friedel_coverage 0.000
_reflns_number_gt 10110
_reflns_number_total 14100
_reflns_threshold_expression 'I > 2\s(I)'
_cod_data_source_file d0cc05652a2.cif
_cod_data_source_block wt6219_0m_a
_cod_depositor_comments
;
The following automatic conversions were performed:

data item '_exptl_absorpt_correction_type' value 'Multi-scan' was
changed to 'multi-scan' in accordance with the
/home/data/users/saulius/crontab/automatic-downloads/current/RSC/lib/dictionaries/cif_core.dic
dictionary named 'cif_core.dic' version 2.4.2 last updated on
2011-04-26.

Automatic conversion script
Id: cif_fix_values 7556 2019-12-06 15:28:31Z antanas 

2024-11-08
Z value and formula fixed to values more according to usual
chemical conventions.                 miguel
;
_cod_original_formula_sum 'C79 H98 Al2 Cl8 N4 O4'
_cod_original_formula_weight 1505.17
_cod_original_formula_moiety '2(C38 H46 Al Cl N2 O2), 3(C H2 Cl2)'
_cod_original_formula_units_Z 2
_cod_database_code 7127740
_shelx_shelxl_version_number 2018/3
_shelx_space_group_comment
;
The symmetry employed for this shelxl refinement is uniquely defined
by the following loop, which should always be used as a source of
symmetry information in preference to the above space-group names.
They are only intended as comments.
;
_shelx_estimated_absorpt_t_min 0.731
_shelx_estimated_absorpt_t_max 0.956

loop_
_space_group_symop_operation_xyz
'x, y, z'
'-x, -y, -z'

loop_
_atom_site_label
_atom_site_type_symbol
_atom_site_fract_x
_atom_site_fract_y
_atom_site_fract_z
_atom_site_U_iso_or_equiv
_atom_site_adp_type
_atom_site_occupancy
_atom_site_site_symmetry_order
_atom_site_calc_flag
_atom_site_refinement_flags_posn
_atom_site_refinement_flags_adp
_atom_site_refinement_flags_occupancy
_atom_site_disorder_assembly
_atom_site_disorder_group
Cl1 Cl 0.85654(11) 0.36463(6) 0.40271(4) 0.0184(2) Uani 1 1 d . . . . .
C1 C 0.4399(4) 0.3748(2) 0.40837(15) 0.0132(8) Uani 1 1 d . . . . .
Al1 Al 0.69474(13) 0.35821(7) 0.46904(5) 0.0121(3) Uani 1 1 d . . . . .
N1 N 0.6369(4) 0.47534(19) 0.44992(13) 0.0116(7) Uani 1 1 d . . . . .
O1 O 0.5190(3) 0.33601(16) 0.44953(11) 0.0143(6) Uani 1 1 d . . . . .
Cl2 Cl 0.86358(12) 0.26759(6) 0.04557(4) 0.0208(2) Uani 1 1 d . . . . .
C2 C 0.3318(4) 0.3327(2) 0.38800(16) 0.0139(8) Uani 1 1 d . . . . .
Al2 Al 0.71940(13) 0.33701(7) -0.01410(5) 0.0144(3) Uani 1 1 d . . . . .
N2 N 0.8097(4) 0.3982(2) 0.52321(13) 0.0118(7) Uani 1 1 d . . . . .
O2 O 0.7076(3) 0.25985(16) 0.51220(11) 0.0149(6) Uani 1 1 d . . . . .
Cl3 Cl 0.68221(17) 0.38011(11) 0.21825(6) 0.0509(4) Uani 1 1 d . . . . .
C3 C 0.2974(4) 0.2435(2) 0.41340(17) 0.0156(8) Uani 1 1 d . . . . .
N3 N 0.8425(4) 0.4355(2) -0.05185(13) 0.0146(7) Uani 1 1 d . . . . .
O3 O 0.7503(3) 0.30182(18) -0.07273(11) 0.0169(6) Uani 1 1 d . . . . .
N4 N 0.6494(4) 0.4157(2) 0.02795(14) 0.0169(7) Uani 1 1 d . . . . .
O4 O 0.5379(3) 0.29539(18) -0.00353(11) 0.0166(6) Uani 1 1 d . . . . .
Cl4 Cl 0.7585(2) 0.23625(12) 0.30182(7) 0.0637(5) Uani 1 1 d . . . . .
C4 C 0.2569(5) 0.2271(3) 0.47475(17) 0.0193(9) Uani 1 1 d . . . . .
H4A H 0.167277 0.256156 0.480157 0.029 Uiso 1 1 calc R U . . .
H4AB H 0.336849 0.245482 0.492668 0.029 Uiso 1 1 calc R U . . .
H4AC H 0.240847 0.169235 0.490398 0.029 Uiso 1 1 calc R U . . .
Cl6 Cl 0.62111(16) 0.07956(9) 0.72784(6) 0.0462(4) Uani 1 1 d . . . . .
C6 C 0.1677(5) 0.2144(3) 0.38773(18) 0.0197(9) Uani 1 1 d . . . . .
H6A H 0.192409 0.219610 0.349157 0.030 Uiso 1 1 calc R U . . .
H6AB H 0.081620 0.247128 0.391376 0.030 Uiso 1 1 calc R U . . .
H6AC H 0.146262 0.157872 0.406254 0.030 Uiso 1 1 calc R U . . .
Cl5 Cl 0.71004(15) 0.24839(7) 0.69797(5) 0.0352(3) Uani 1 1 d . . . . .
C5 C 0.4339(5) 0.1951(3) 0.40343(17) 0.0178(9) Uani 1 1 d . . . . .
H5A H 0.452931 0.202704 0.364286 0.027 Uiso 1 1 calc R U . . .
H5AB H 0.416765 0.137805 0.421017 0.027 Uiso 1 1 calc R U . . .
H5AC H 0.518624 0.213946 0.418644 0.027 Uiso 1 1 calc R U . . .
Cl8 Cl 0.2703(4) -0.1294(2) 0.81025(12) 0.1275(12) Uani 1 1 d . . . . .
C8 C 0.2869(5) 0.4567(3) 0.31585(16) 0.0163(8) Uani 1 1 d . . . . .
Cl7 Cl 0.4080(5) -0.00930(17) 0.85029(13) 0.1408(15) Uani 1 1 d . . . . .
C7 C 0.2596(4) 0.3752(3) 0.34266(16) 0.0149(8) Uani 1 1 d . . . . .
H7 H 0.187509 0.347386 0.329007 0.018 Uiso 1 1 calc R U . . .
C9 C 0.2107(5) 0.4973(3) 0.26378(16) 0.0166(8) Uani 1 1 d . . . . .
C10 C 0.1994(5) 0.5889(3) 0.25510(17) 0.0189(9) Uani 1 1 d . . . . .
H10A H 0.297891 0.612614 0.250112 0.028 Uiso 1 1 calc R U . . .
H10B H 0.148385 0.600389 0.286906 0.028 Uiso 1 1 calc R U . . .
H10C H 0.144732 0.612036 0.222759 0.028 Uiso 1 1 calc R U . . .
C11 C 0.3013(5) 0.4812(3) 0.21528(16) 0.0207(9) Uani 1 1 d . . . . .
H11A H 0.250415 0.503172 0.181839 0.031 Uiso 1 1 calc R U . . .
H11B H 0.313632 0.423030 0.220892 0.031 Uiso 1 1 calc R U . . .
H11C H 0.397627 0.507029 0.212206 0.031 Uiso 1 1 calc R U . . .
C12 C 0.0549(5) 0.4633(3) 0.26501(16) 0.0180(9) Uani 1 1 d . . . . .
H12A H 0.003087 0.495998 0.234304 0.027 Uiso 1 1 calc R U . . .
H12B H 0.001969 0.464816 0.299111 0.027 Uiso 1 1 calc R U . . .
H12C H 0.060458 0.407635 0.262406 0.027 Uiso 1 1 calc R U . . .
C13 C 0.3854(4) 0.4971(2) 0.33830(16) 0.0149(8) Uani 1 1 d . . . . .
H13 H 0.404413 0.552502 0.321619 0.018 Uiso 1 1 calc R U . . .
C14 C 0.4585(4) 0.4588(2) 0.38520(15) 0.0131(8) Uani 1 1 d . . . . .
C15 C 0.5402(4) 0.5091(2) 0.41219(16) 0.0140(8) Uani 1 1 d . . . . .
C16 C 0.5105(5) 0.5920(3) 0.40167(17) 0.0169(8) Uani 1 1 d . . . . .
H16 H 0.438513 0.615266 0.376891 0.020 Uiso 1 1 calc R U . . .
C17 C 0.5858(5) 0.6398(3) 0.42727(17) 0.0185(9) Uani 1 1 d . . . . .
H17 H 0.568887 0.696140 0.418944 0.022 Uiso 1 1 calc R U . . .
C18 C 0.6855(5) 0.6048(3) 0.46503(16) 0.0158(8) Uani 1 1 d . . . . .
H18 H 0.739012 0.636510 0.482823 0.019 Uiso 1 1 calc R U . . .
C19 C 0.7057(5) 0.5230(2) 0.47628(16) 0.0145(8) Uani 1 1 d . . . . .
C01W C 0.3112(5) 0.1723(3) 0.00713(17) 0.0182(9) Uani 1 1 d . . . . .
C20 C 0.7997(4) 0.4785(2) 0.51901(16) 0.0133(8) Uani 1 1 d . . . . .
C21 C 0.8688(4) 0.5156(2) 0.55307(16) 0.0152(8) Uani 1 1 d . . . . .
H21 H 0.863089 0.572105 0.548203 0.018 Uiso 1 1 calc R U . . .
C22 C 0.9465(5) 0.4675(3) 0.59443(17) 0.0186(9) Uani 1 1 d . . . . .
H22 H 0.992510 0.490404 0.619352 0.022 Uiso 1 1 calc R U . . .
C24 C 0.8908(4) 0.3515(2) 0.56241(16) 0.0143(8) Uani 1 1 d . . . . .
C23 C 0.9563(5) 0.3870(3) 0.59907(16) 0.0168(8) Uani 1 1 d . . . . .
H23 H 1.008684 0.354096 0.627740 0.020 Uiso 1 1 calc R U . . .
C25 C 0.9099(4) 0.2652(3) 0.56679(16) 0.0153(8) Uani 1 1 d . . . . .
C26 C 1.0194(5) 0.2232(3) 0.59949(17) 0.0174(9) Uani 1 1 d . . . . .
H26 H 1.083165 0.252531 0.615521 0.021 Uiso 1 1 calc R U . . .
C27 C 1.0376(5) 0.1413(3) 0.60913(17) 0.0185(9) Uani 1 1 d . . . . .
C28 C 1.1462(5) 0.0957(3) 0.64974(19) 0.0228(10) Uani 1 1 d . . . . .
C29 C 1.2878(6) 0.1444(3) 0.6460(2) 0.0327(11) Uani 1 1 d . . . . .
H29A H 1.329324 0.158143 0.608539 0.049 Uiso 1 1 calc R U . . .
H29B H 1.358225 0.112259 0.670168 0.049 Uiso 1 1 calc R U . . .
H29C H 1.266305 0.193874 0.656953 0.049 Uiso 1 1 calc R U . . .
C30 C 1.1878(7) 0.0143(3) 0.6406(3) 0.0492(17) Uani 1 1 d . . . . .
H30A H 1.103549 -0.022420 0.650656 0.074 Uiso 1 1 calc R U . . .
H30B H 1.269463 -0.008080 0.662950 0.074 Uiso 1 1 calc R U . . .
H30C H 1.217103 0.021113 0.602154 0.074 Uiso 1 1 calc R U . . .
C31 C 1.0770(6) 0.0839(4) 0.7078(2) 0.0399(13) Uani 1 1 d . . . . .
H31A H 1.058038 0.136601 0.714559 0.060 Uiso 1 1 calc R U . . .
H31B H 1.144446 0.053779 0.734168 0.060 Uiso 1 1 calc R U . . .
H31C H 0.984763 0.053939 0.711460 0.060 Uiso 1 1 calc R U . . .
C32 C 0.9458(5) 0.1009(3) 0.58226(17) 0.0181(9) Uani 1 1 d . . . . .
H32 H 0.958488 0.044599 0.587506 0.022 Uiso 1 1 calc R U . . .
C33 C 0.8371(4) 0.1389(2) 0.54826(16) 0.0153(8) Uani 1 1 d . . . . .
C34 C 0.7443(5) 0.0919(3) 0.51899(17) 0.0177(9) Uani 1 1 d . . . . .
C35 C 0.7821(5) 0.0020(3) 0.5341(2) 0.0224(10) Uani 1 1 d . . . . .
H35A H 0.885756 -0.004620 0.524566 0.034 Uiso 1 1 calc R U . . .
H35B H 0.721695 -0.026059 0.514213 0.034 Uiso 1 1 calc R U . . .
H35C H 0.762921 -0.020817 0.573268 0.034 Uiso 1 1 calc R U . . .
C36 C 0.7746(5) 0.1246(3) 0.45755(17) 0.0204(9) Uani 1 1 d . . . . .
H36A H 0.708990 0.098068 0.438415 0.031 Uiso 1 1 calc R U . . .
H36B H 0.876472 0.113774 0.447956 0.031 Uiso 1 1 calc R U . . .
H36C H 0.757719 0.182741 0.446981 0.031 Uiso 1 1 calc R U . . .
C37 C 0.5807(5) 0.0974(3) 0.53577(19) 0.0215(9) Uani 1 1 d . . . . .
H37A H 0.550284 0.153812 0.525573 0.032 Uiso 1 1 calc R U . . .
H37B H 0.565697 0.075504 0.575157 0.032 Uiso 1 1 calc R U . . .
H37C H 0.522378 0.066340 0.517217 0.032 Uiso 1 1 calc R U . . .
C38 C 0.8168(4) 0.2229(2) 0.54138(16) 0.0144(8) Uani 1 1 d . . . . .
C39 C 0.8705(4) 0.3037(2) -0.10483(15) 0.0138(8) Uani 1 1 d . . . . .
C40 C 0.8970(5) 0.2400(3) -0.13018(16) 0.0161(8) Uani 1 1 d . . . . .
C41 C 0.7971(5) 0.1653(3) -0.11782(17) 0.0179(9) Uani 1 1 d . . . . .
C42 C 0.6393(5) 0.1904(3) -0.13249(18) 0.0213(9) Uani 1 1 d . . . . .
H42A H 0.638547 0.219044 -0.171081 0.032 Uiso 1 1 calc R U . . .
H42B H 0.602107 0.225761 -0.110480 0.032 Uiso 1 1 calc R U . . .
H42C H 0.576879 0.142312 -0.125250 0.032 Uiso 1 1 calc R U . . .
C43 C 0.8050(5) 0.1209(3) -0.05691(17) 0.0192(9) Uani 1 1 d . . . . .
H43A H 0.731346 0.077741 -0.047011 0.029 Uiso 1 1 calc R U . . .
H43B H 0.785949 0.159056 -0.034908 0.029 Uiso 1 1 calc R U . . .
H43C H 0.902626 0.097871 -0.050270 0.029 Uiso 1 1 calc R U . . .
C44 C 0.8443(5) 0.1050(3) -0.15055(19) 0.0244(10) Uani 1 1 d . . . . .
H44A H 0.839625 0.130866 -0.189460 0.037 Uiso 1 1 calc R U . . .
H44B H 0.778452 0.058115 -0.140429 0.037 Uiso 1 1 calc R U . . .
H44C H 0.944720 0.087532 -0.142549 0.037 Uiso 1 1 calc R U . . .
C45 C 1.0179(5) 0.2461(3) -0.16563(16) 0.0168(8) Uani 1 1 d . . . . .
H45 H 1.033069 0.204657 -0.183551 0.020 Uiso 1 1 calc R U . . .
C46 C 1.1200(4) 0.3095(3) -0.17698(16) 0.0155(8) Uani 1 1 d . . . . .
C47 C 1.2487(5) 0.3105(3) -0.21820(17) 0.0206(9) Uani 1 1 d . . . . .
C48 C 1.1909(6) 0.3359(3) -0.27551(18) 0.0289(11) Uani 1 1 d . . . . .
H48A H 1.271037 0.335151 -0.302387 0.043 Uiso 1 1 calc R U . . .
H48B H 1.150918 0.390387 -0.282216 0.043 Uiso 1 1 calc R U . . .
H48C H 1.113684 0.298379 -0.278502 0.043 Uiso 1 1 calc R U . . .
C49 C 1.3704(6) 0.3686(4) -0.2136(2) 0.0364(13) Uani 1 1 d . . . . .
H49A H 1.450538 0.367138 -0.240355 0.055 Uiso 1 1 calc R U . . .
H49B H 1.406932 0.352413 -0.176993 0.055 Uiso 1 1 calc R U . . .
H49C H 1.331489 0.423290 -0.220561 0.055 Uiso 1 1 calc R U . . .
C50 C 1.3165(5) 0.2267(3) -0.20940(19) 0.0271(10) Uani 1 1 d . . . . .
H50A H 1.245902 0.189846 -0.217882 0.041 Uiso 1 1 calc R U . . .
H50B H 1.341872 0.206724 -0.171437 0.041 Uiso 1 1 calc R U . . .
H50C H 1.405055 0.229938 -0.233241 0.041 Uiso 1 1 calc R U . . .
C51 C 1.0949(5) 0.3692(3) -0.15062(16) 0.0182(9) Uani 1 1 d . . . . .
H51 H 1.164428 0.411696 -0.156134 0.022 Uiso 1 1 calc R U . . .
C52 C 0.9701(4) 0.3695(3) -0.11588(16) 0.0153(8) Uani 1 1 d . . . . .
C53 C 0.9426(5) 0.4398(3) -0.09429(17) 0.0168(8) Uani 1 1 d . . . . .
C54 C 1.0173(5) 0.5129(3) -0.11755(17) 0.0190(9) Uani 1 1 d . . . . .
H54 H 1.085911 0.516485 -0.147351 0.023 Uiso 1 1 calc R U . . .
C55 C 0.9929(5) 0.5787(3) -0.09805(17) 0.0205(9) Uani 1 1 d . . . . .
H55 H 1.044493 0.627527 -0.114243 0.025 Uiso 1 1 calc R U . . .
C56 C 0.8928(5) 0.5743(3) -0.05465(18) 0.0215(9) Uani 1 1 d . . . . .
H56 H 0.874591 0.619362 -0.040414 0.026 Uiso 1 1 calc R U . . .
C57 C 0.8206(5) 0.5018(2) -0.03287(17) 0.0171(8) Uani 1 1 d . . . . .
C58 C 0.7137(5) 0.4890(3) 0.01416(17) 0.0169(9) Uani 1 1 d . . . . .
C59 C 0.6797(5) 0.5472(3) 0.04111(17) 0.0197(9) Uani 1 1 d . . . . .
H59 H 0.726435 0.598419 0.030425 0.024 Uiso 1 1 calc R U . . .
C60 C 0.5755(5) 0.5288(3) 0.08416(18) 0.0223(10) Uani 1 1 d . . . . .
H60 H 0.550856 0.567230 0.103853 0.027 Uiso 1 1 calc R U . . .
C61 C 0.5089(5) 0.4550(3) 0.09790(17) 0.0213(9) Uani 1 1 d . . . . .
H61 H 0.436573 0.442676 0.127004 0.026 Uiso 1 1 calc R U . . .
C62 C 0.5454(5) 0.3963(3) 0.06970(17) 0.0183(9) Uani 1 1 d . . . . .
C63 C 0.4671(5) 0.3200(3) 0.08225(17) 0.0189(9) Uani 1 1 d . . . . .
C64 C 0.3925(6) 0.2916(3) 0.13345(18) 0.0263(10) Uani 1 1 d . . . . .
H64 H 0.407635 0.318187 0.160901 0.032 Uiso 1 1 calc R U . . .
C65 C 0.2987(6) 0.2267(3) 0.14492(19) 0.0312(11) Uani 1 1 d . . . . .
C66 C 0.2282(7) 0.1934(3) 0.2026(2) 0.0394(14) Uani 1 1 d . . . . .
C67 C 0.1272(9) 0.2531(4) 0.2163(3) 0.063(2) Uani 1 1 d . . . . .
H67A H 0.177725 0.305056 0.209510 0.094 Uiso 1 1 calc R U . . .
H67B H 0.094427 0.234868 0.254749 0.094 Uiso 1 1 calc R U . . .
H67C H 0.042256 0.258988 0.193819 0.094 Uiso 1 1 calc R U . . .
C68 C 0.3527(9) 0.1816(7) 0.2445(3) 0.090(3) Uani 1 1 d . . . . .
H68A H 0.425217 0.143556 0.236504 0.134 Uiso 1 1 calc R U . . .
H68B H 0.309699 0.160488 0.281420 0.134 Uiso 1 1 calc R U . . .
H68C H 0.400477 0.233483 0.241449 0.134 Uiso 1 1 calc R U . . .
C69 C 0.1653(13) 0.1124(5) 0.2106(3) 0.090(3) Uani 1 1 d . . . . .
H69A H 0.076610 0.116111 0.190211 0.134 Uiso 1 1 calc R U . . .
H69B H 0.140672 0.088975 0.249294 0.134 Uiso 1 1 calc R U . . .
H69C H 0.236835 0.078229 0.197511 0.134 Uiso 1 1 calc R U . . .
C70 C 0.2719(5) 0.1928(3) 0.10210(19) 0.0252(10) Uani 1 1 d . . . . .
H70 H 0.199428 0.151678 0.108297 0.030 Uiso 1 1 calc R U . . .
C71 C 0.3450(5) 0.2156(3) 0.05091(17) 0.0171(9) Uani 1 1 d . . . . .
C72 C 0.2769(5) 0.2324(3) -0.04560(18) 0.0247(10) Uani 1 1 d . . . . .
H72A H 0.357883 0.271099 -0.057139 0.037 Uiso 1 1 calc R U . . .
H72B H 0.186747 0.260940 -0.040169 0.037 Uiso 1 1 calc R U . . .
H72C H 0.264038 0.203956 -0.073621 0.037 Uiso 1 1 calc R U . . .
C73 C 0.4453(5) 0.1212(3) -0.0013(2) 0.0246(10) Uani 1 1 d . . . . .
H73A H 0.425874 0.093041 -0.028983 0.037 Uiso 1 1 calc R U . . .
H73B H 0.464172 0.081717 0.032943 0.037 Uiso 1 1 calc R U . . .
H73C H 0.531110 0.156374 -0.013370 0.037 Uiso 1 1 calc R U . . .
C74 C 0.1788(5) 0.1157(3) 0.02414(19) 0.0242(10) Uani 1 1 d . . . . .
H74A H 0.092628 0.146508 0.030886 0.036 Uiso 1 1 calc R U . . .
H74B H 0.198643 0.074152 0.057368 0.036 Uiso 1 1 calc R U . . .
H74C H 0.160255 0.090148 -0.004927 0.036 Uiso 1 1 calc R U . . .
C75 C 0.4528(5) 0.2771(3) 0.04211(16) 0.0158(8) Uani 1 1 d . . . . .
C76 C 0.6839(8) 0.3330(4) 0.2888(2) 0.0483(16) Uani 1 1 d . . . . .
H76A H 0.741840 0.366404 0.306368 0.058 Uiso 1 1 calc R U . . .
H76B H 0.582494 0.329464 0.304905 0.058 Uiso 1 1 calc R U . . .
C77 C 0.6807(6) 0.1622(3) 0.6741(2) 0.0305(11) Uani 1 1 d . . . . .
H77A H 0.606174 0.174399 0.646418 0.037 Uiso 1 1 calc R U . . .
H77B H 0.772835 0.148255 0.656666 0.037 Uiso 1 1 calc R U . . .
C78 C 0.3446(10) -0.1040(5) 0.8673(3) 0.076(3) Uani 1 1 d . . . . .
H78A H 0.267656 -0.110461 0.896872 0.091 Uiso 1 1 calc R U . . .
H78B H 0.425134 -0.141299 0.880852 0.091 Uiso 1 1 calc R U . . .

loop_
_atom_site_aniso_label
_atom_site_aniso_U_11
_atom_site_aniso_U_22
_atom_site_aniso_U_33
_atom_site_aniso_U_23
_atom_site_aniso_U_13
_atom_site_aniso_U_12
Cl1 0.0192(5) 0.0201(5) 0.0177(5) -0.0091(4) 0.0060(4) -0.0033(4)
C1 0.0139(19) 0.016(2) 0.0103(18) -0.0048(15) 0.0010(15) -0.0004(15)
Al1 0.0131(6) 0.0129(6) 0.0111(5) -0.0051(4) 0.0005(4) -0.0005(4)
N1 0.0117(16) 0.0106(16) 0.0124(15) -0.0032(13) 0.0028(13) -0.0015(13)
O1 0.0157(14) 0.0127(14) 0.0144(13) -0.0031(11) -0.0025(11) -0.0015(11)
Cl2 0.0241(5) 0.0184(5) 0.0204(5) -0.0051(4) -0.0053(4) 0.0012(4)
C2 0.015(2) 0.014(2) 0.0136(18) -0.0063(16) 0.0048(15) -0.0035(16)
Al2 0.0152(6) 0.0157(6) 0.0133(6) -0.0059(5) 0.0005(5) -0.0013(5)
N2 0.0126(16) 0.0132(17) 0.0097(15) -0.0035(13) 0.0019(13) -0.0049(13)
O2 0.0160(14) 0.0113(14) 0.0175(14) -0.0035(11) -0.0041(11) -0.0007(11)
Cl3 0.0423(8) 0.0747(11) 0.0306(7) -0.0046(7) -0.0012(6) -0.0113(7)
C3 0.015(2) 0.014(2) 0.018(2) -0.0054(16) 0.0017(16) -0.0016(16)
N3 0.0159(17) 0.0149(17) 0.0140(16) -0.0053(13) -0.0029(13) -0.0001(13)
O3 0.0138(14) 0.0210(15) 0.0169(14) -0.0077(12) 0.0038(11) -0.0031(12)
N4 0.0178(18) 0.0198(19) 0.0138(16) -0.0057(14) -0.0013(14) 0.0007(14)
O4 0.0165(15) 0.0204(15) 0.0149(14) -0.0085(12) 0.0018(11) -0.0012(12)
Cl4 0.0556(10) 0.0809(13) 0.0453(9) -0.0031(8) 0.0103(7) 0.0160(9)
C4 0.020(2) 0.020(2) 0.019(2) -0.0076(17) 0.0034(17) -0.0027(17)
Cl6 0.0451(8) 0.0343(7) 0.0487(8) 0.0101(6) -0.0154(6) -0.0108(6)
C6 0.019(2) 0.015(2) 0.025(2) -0.0050(17) -0.0061(18) -0.0008(17)
Cl5 0.0489(8) 0.0265(6) 0.0295(6) -0.0083(5) 0.0086(5) -0.0004(5)
C5 0.018(2) 0.016(2) 0.020(2) -0.0069(17) -0.0005(17) 0.0020(17)
Cl8 0.128(3) 0.166(3) 0.0807(17) -0.0123(19) -0.0397(17) -0.020(2)
C8 0.018(2) 0.021(2) 0.0101(18) -0.0058(16) 0.0053(16) 0.0007(17)
Cl7 0.231(4) 0.0684(16) 0.102(2) 0.0171(14) -0.017(2) -0.061(2)
C7 0.015(2) 0.019(2) 0.0123(18) -0.0074(16) 0.0000(15) -0.0018(16)
C9 0.017(2) 0.018(2) 0.0137(19) -0.0032(16) 0.0010(16) 0.0004(16)
C10 0.019(2) 0.022(2) 0.015(2) -0.0021(17) -0.0023(17) -0.0019(17)
C11 0.019(2) 0.031(2) 0.0114(19) -0.0042(17) 0.0012(16) 0.0064(18)
C12 0.019(2) 0.021(2) 0.0133(19) -0.0029(16) -0.0045(16) -0.0001(17)
C13 0.015(2) 0.016(2) 0.0127(18) -0.0033(16) 0.0042(16) -0.0029(16)
C14 0.0133(19) 0.015(2) 0.0117(18) -0.0048(15) 0.0038(15) -0.0020(15)
C15 0.015(2) 0.015(2) 0.0136(18) -0.0066(16) 0.0040(16) -0.0036(16)
C16 0.019(2) 0.015(2) 0.0157(19) -0.0028(16) 0.0025(16) -0.0011(16)
C17 0.024(2) 0.014(2) 0.017(2) -0.0053(16) 0.0042(17) 0.0004(17)
C18 0.017(2) 0.017(2) 0.0160(19) -0.0085(16) 0.0015(16) -0.0039(16)
C19 0.019(2) 0.015(2) 0.0113(18) -0.0084(16) 0.0028(16) -0.0052(16)
C01W 0.018(2) 0.019(2) 0.018(2) -0.0054(17) -0.0003(17) 0.0003(17)
C20 0.0130(19) 0.014(2) 0.0135(18) -0.0058(15) 0.0039(15) -0.0009(15)
C21 0.015(2) 0.015(2) 0.018(2) -0.0095(16) 0.0071(16) -0.0055(16)
C22 0.018(2) 0.024(2) 0.016(2) -0.0112(17) 0.0034(17) -0.0040(17)
C24 0.0123(19) 0.016(2) 0.0149(19) -0.0047(16) 0.0048(15) -0.0023(15)
C23 0.020(2) 0.019(2) 0.0104(18) -0.0037(16) 0.0009(16) -0.0006(17)
C25 0.014(2) 0.018(2) 0.0151(19) -0.0068(16) -0.0010(16) -0.0016(16)
C26 0.019(2) 0.017(2) 0.018(2) -0.0072(17) -0.0033(17) -0.0028(17)
C27 0.018(2) 0.022(2) 0.017(2) -0.0083(17) -0.0030(17) 0.0013(17)
C28 0.024(2) 0.020(2) 0.026(2) -0.0085(19) -0.0099(19) 0.0023(18)
C29 0.024(3) 0.037(3) 0.035(3) -0.003(2) -0.008(2) 0.000(2)
C30 0.055(4) 0.030(3) 0.073(4) -0.025(3) -0.043(3) 0.019(3)
C31 0.037(3) 0.047(3) 0.027(3) 0.007(2) -0.005(2) 0.001(3)
C32 0.020(2) 0.015(2) 0.019(2) -0.0034(16) -0.0007(17) -0.0013(17)
C33 0.016(2) 0.012(2) 0.0172(19) -0.0025(16) -0.0012(16) -0.0035(16)
C34 0.017(2) 0.015(2) 0.022(2) -0.0058(17) -0.0046(17) -0.0010(16)
C35 0.024(2) 0.013(2) 0.035(3) -0.0117(19) -0.010(2) -0.0019(17)
C36 0.020(2) 0.023(2) 0.021(2) -0.0112(18) -0.0045(18) 0.0019(18)
C37 0.018(2) 0.018(2) 0.027(2) -0.0039(18) -0.0029(18) -0.0052(17)
C38 0.016(2) 0.015(2) 0.0123(18) -0.0038(15) 0.0018(16) -0.0005(16)
C39 0.015(2) 0.017(2) 0.0104(18) -0.0044(15) -0.0010(15) 0.0008(16)
C40 0.018(2) 0.018(2) 0.0130(19) -0.0038(16) -0.0017(16) -0.0003(16)
C41 0.020(2) 0.017(2) 0.018(2) -0.0084(17) -0.0014(17) 0.0007(17)
C42 0.021(2) 0.025(2) 0.019(2) -0.0077(18) -0.0010(17) -0.0035(18)
C43 0.022(2) 0.018(2) 0.019(2) -0.0065(17) 0.0037(17) -0.0045(17)
C44 0.028(2) 0.024(2) 0.025(2) -0.0140(19) 0.0054(19) -0.0048(19)
C45 0.019(2) 0.021(2) 0.0129(19) -0.0091(16) -0.0003(16) 0.0014(17)
C46 0.012(2) 0.023(2) 0.0122(18) -0.0056(16) -0.0012(15) 0.0005(16)
C47 0.017(2) 0.026(2) 0.017(2) -0.0046(18) 0.0063(17) -0.0027(18)
C48 0.031(3) 0.038(3) 0.015(2) -0.004(2) 0.0062(19) 0.006(2)
C49 0.027(3) 0.047(3) 0.040(3) -0.025(3) 0.021(2) -0.017(2)
C50 0.020(2) 0.037(3) 0.024(2) -0.009(2) 0.0026(19) 0.008(2)
C51 0.020(2) 0.021(2) 0.0128(19) -0.0019(16) -0.0007(16) -0.0028(17)
C52 0.012(2) 0.020(2) 0.0125(18) -0.0034(16) -0.0011(15) 0.0006(16)
C53 0.016(2) 0.019(2) 0.017(2) -0.0057(17) -0.0062(16) -0.0022(16)
C54 0.018(2) 0.022(2) 0.015(2) -0.0017(17) -0.0005(17) -0.0017(17)
C55 0.023(2) 0.017(2) 0.020(2) -0.0011(17) -0.0026(18) -0.0048(17)
C56 0.026(2) 0.017(2) 0.023(2) -0.0070(18) -0.0083(19) 0.0010(18)
C57 0.022(2) 0.011(2) 0.019(2) -0.0036(16) -0.0070(17) -0.0008(16)
C58 0.020(2) 0.016(2) 0.0160(19) -0.0057(16) -0.0076(17) 0.0047(17)
C59 0.024(2) 0.017(2) 0.020(2) -0.0062(17) -0.0040(18) 0.0016(17)
C60 0.033(3) 0.019(2) 0.020(2) -0.0139(18) -0.0055(19) 0.0078(19)
C61 0.031(3) 0.020(2) 0.015(2) -0.0085(17) -0.0012(18) 0.0040(19)
C62 0.020(2) 0.022(2) 0.0144(19) -0.0076(17) -0.0022(17) 0.0025(17)
C63 0.025(2) 0.019(2) 0.0136(19) -0.0063(17) 0.0010(17) 0.0026(18)
C64 0.043(3) 0.022(2) 0.015(2) -0.0074(18) 0.004(2) 0.000(2)
C65 0.047(3) 0.026(3) 0.020(2) -0.007(2) 0.008(2) -0.001(2)
C66 0.067(4) 0.029(3) 0.019(2) -0.004(2) 0.018(2) -0.007(3)
C67 0.078(5) 0.051(4) 0.044(4) 0.007(3) 0.043(4) 0.011(4)
C68 0.063(5) 0.155(9) 0.028(3) 0.014(4) 0.005(3) 0.006(6)
C69 0.159(10) 0.058(5) 0.042(4) -0.007(4) 0.053(5) -0.024(5)
C70 0.027(2) 0.024(2) 0.026(2) -0.0103(19) 0.0054(19) -0.0019(19)
C71 0.016(2) 0.018(2) 0.015(2) -0.0030(16) 0.0017(16) 0.0004(17)
C72 0.026(2) 0.027(2) 0.022(2) -0.0058(19) -0.0054(19) -0.0024(19)
C73 0.026(2) 0.022(2) 0.029(2) -0.0135(19) -0.0008(19) 0.0007(19)
C74 0.023(2) 0.023(2) 0.025(2) -0.0056(19) 0.0012(19) -0.0026(19)
C75 0.019(2) 0.018(2) 0.0101(18) -0.0020(16) -0.0008(16) 0.0033(17)
C76 0.053(4) 0.067(4) 0.026(3) -0.014(3) -0.003(3) -0.008(3)
C77 0.032(3) 0.023(3) 0.034(3) -0.003(2) 0.003(2) 0.001(2)
C78 0.074(5) 0.077(6) 0.058(4) 0.023(4) -0.030(4) -0.025(4)

loop_
_atom_type_symbol
_atom_type_description
_atom_type_scat_dispersion_real
_atom_type_scat_dispersion_imag
_atom_type_scat_source
C C 0.0181 0.0091 'International Tables Vol C Tables 4.2.6.8 and 6.1.1.4'
H H 0.0000 0.0000 'International Tables Vol C Tables 4.2.6.8 and 6.1.1.4'
N N 0.0311 0.0180 'International Tables Vol C Tables 4.2.6.8 and 6.1.1.4'
O O 0.0492 0.0322 'International Tables Vol C Tables 4.2.6.8 and 6.1.1.4'
Al Al 0.2130 0.2455 'International Tables Vol C Tables 4.2.6.8 and 6.1.1.4'
Cl Cl 0.3639 0.7018 'International Tables Vol C Tables 4.2.6.8 and 6.1.1.4'

loop_
_geom_angle_atom_site_label_1
_geom_angle_atom_site_label_2
_geom_angle_atom_site_label_3
_geom_angle
_geom_angle_site_symmetry_1
_geom_angle_site_symmetry_3
_geom_angle_publ_flag
O1 C1 C14 120.8(4) . . ?
O1 C1 C2 120.3(4) . . ?
C14 C1 C2 118.9(4) . . ?
O2 Al1 O1 91.09(14) . . ?
O2 Al1 N1 155.12(14) . . ?
O1 Al1 N1 87.75(14) . . ?
O2 Al1 N2 88.01(14) . . ?
O1 Al1 N2 146.51(14) . . ?
N1 Al1 N2 79.52(14) . . ?
O2 Al1 Cl1 105.64(11) . . ?
O1 Al1 Cl1 109.95(11) . . ?
N1 Al1 Cl1 98.08(10) . . ?
N2 Al1 Cl1 102.48(10) . . ?
C15 N1 C19 119.2(3) . . ?
C15 N1 Al1 124.7(3) . . ?
C19 N1 Al1 116.1(3) . . ?
C1 O1 Al1 130.8(3) . . ?
C7 C2 C1 117.7(4) . . ?
C7 C2 C3 120.2(4) . . ?
C1 C2 C3 122.1(4) . . ?
O3 Al2 O4 91.01(14) . . ?
O3 Al2 N4 155.36(15) . . ?
O4 Al2 N4 87.49(14) . . ?
O3 Al2 N3 88.17(14) . . ?
O4 Al2 N3 144.64(15) . . ?
N4 Al2 N3 79.10(14) . . ?
O3 Al2 Cl2 105.86(11) . . ?
O4 Al2 Cl2 111.12(11) . . ?
N4 Al2 Cl2 97.59(11) . . ?
N3 Al2 Cl2 103.06(11) . . ?
C24 N2 C20 119.2(3) . . ?
C24 N2 Al1 125.4(3) . . ?
C20 N2 Al1 115.3(3) . . ?
C38 O2 Al1 131.2(3) . . ?
C2 C3 C6 112.0(3) . . ?
C2 C3 C4 111.1(3) . . ?
C6 C3 C4 106.9(3) . . ?
C2 C3 C5 107.8(3) . . ?
C6 C3 C5 108.3(3) . . ?
C4 C3 C5 110.7(3) . . ?
C57 N3 C53 118.8(4) . . ?
C57 N3 Al2 116.0(3) . . ?
C53 N3 Al2 125.2(3) . . ?
C39 O3 Al2 130.6(3) . . ?
C58 N4 C62 120.4(4) . . ?
C58 N4 Al2 116.9(3) . . ?
C62 N4 Al2 122.7(3) . . ?
C75 O4 Al2 128.4(3) . . ?
C3 C4 H4A 109.5 . . ?
C3 C4 H4AB 109.5 . . ?
H4A C4 H4AB 109.5 . . ?
C3 C4 H4AC 109.5 . . ?
H4A C4 H4AC 109.5 . . ?
H4AB C4 H4AC 109.5 . . ?
C3 C6 H6A 109.5 . . ?
C3 C6 H6AB 109.5 . . ?
H6A C6 H6AB 109.5 . . ?
C3 C6 H6AC 109.5 . . ?
H6A C6 H6AC 109.5 . . ?
H6AB C6 H6AC 109.5 . . ?
C3 C5 H5A 109.5 . . ?
C3 C5 H5AB 109.5 . . ?
H5A C5 H5AB 109.5 . . ?
C3 C5 H5AC 109.5 . . ?
H5A C5 H5AC 109.5 . . ?
H5AB C5 H5AC 109.5 . . ?
C13 C8 C7 117.0(4) . . ?
C13 C8 C9 122.2(4) . . ?
C7 C8 C9 120.8(4) . . ?
C2 C7 C8 124.0(4) . . ?
C2 C7 H7 118.0 . . ?
C8 C7 H7 118.0 . . ?
C8 C9 C10 112.1(3) . . ?
C8 C9 C11 108.3(3) . . ?
C10 C9 C11 108.3(3) . . ?
C8 C9 C12 111.1(3) . . ?
C10 C9 C12 108.0(3) . . ?
C11 C9 C12 109.1(3) . . ?
C9 C10 H10A 109.5 . . ?
C9 C10 H10B 109.5 . . ?
H10A C10 H10B 109.5 . . ?
C9 C10 H10C 109.5 . . ?
H10A C10 H10C 109.5 . . ?
H10B C10 H10C 109.5 . . ?
C9 C11 H11A 109.5 . . ?
C9 C11 H11B 109.5 . . ?
H11A C11 H11B 109.5 . . ?
C9 C11 H11C 109.5 . . ?
H11A C11 H11C 109.5 . . ?
H11B C11 H11C 109.5 . . ?
C9 C12 H12A 109.5 . . ?
C9 C12 H12B 109.5 . . ?
H12A C12 H12B 109.5 . . ?
C9 C12 H12C 109.5 . . ?
H12A C12 H12C 109.5 . . ?
H12B C12 H12C 109.5 . . ?
C8 C13 C14 122.0(4) . . ?
C8 C13 H13 119.0 . . ?
C14 C13 H13 119.0 . . ?
C13 C14 C1 119.8(4) . . ?
C13 C14 C15 118.3(4) . . ?
C1 C14 C15 121.5(4) . . ?
N1 C15 C16 119.5(4) . . ?
N1 C15 C14 120.5(4) . . ?
C16 C15 C14 119.8(4) . . ?
C17 C16 C15 120.4(4) . . ?
C17 C16 H16 119.8 . . ?
C15 C16 H16 119.8 . . ?
C18 C17 C16 119.4(4) . . ?
C18 C17 H17 120.3 . . ?
C16 C17 H17 120.3 . . ?
C19 C18 C17 118.5(4) . . ?
C19 C18 H18 120.8 . . ?
C17 C18 H18 120.8 . . ?
N1 C19 C18 123.0(4) . . ?
N1 C19 C20 114.0(3) . . ?
C18 C19 C20 123.0(4) . . ?
C72 C01W C74 107.0(4) . . ?
C72 C01W C73 110.7(4) . . ?
C74 C01W C73 107.9(4) . . ?
C72 C01W C71 110.8(4) . . ?
C74 C01W C71 112.1(3) . . ?
C73 C01W C71 108.2(3) . . ?
N2 C20 C21 123.0(4) . . ?
N2 C20 C19 114.7(3) . . ?
C21 C20 C19 122.2(4) . . ?
C22 C21 C20 117.8(4) . . ?
C22 C21 H21 121.1 . . ?
C20 C21 H21 121.1 . . ?
C23 C22 C21 119.5(4) . . ?
C23 C22 H22 120.3 . . ?
C21 C22 H22 120.3 . . ?
N2 C24 C23 118.8(4) . . ?
N2 C24 C25 121.0(4) . . ?
C23 C24 C25 120.2(4) . . ?
C22 C23 C24 121.6(4) . . ?
C22 C23 H23 119.2 . . ?
C24 C23 H23 119.2 . . ?
C26 C25 C38 119.5(4) . . ?
C26 C25 C24 118.8(4) . . ?
C38 C25 C24 121.6(4) . . ?
C27 C26 C25 122.6(4) . . ?
C27 C26 H26 118.7 . . ?
C25 C26 H26 118.7 . . ?
C26 C27 C32 116.8(4) . . ?
C26 C27 C28 121.6(4) . . ?
C32 C27 C28 121.6(4) . . ?
C30 C28 C27 112.6(4) . . ?
C30 C28 C29 107.6(4) . . ?
C27 C28 C29 111.0(4) . . ?
C30 C28 C31 109.8(5) . . ?
C27 C28 C31 108.6(4) . . ?
C29 C28 C31 107.1(4) . . ?
C28 C29 H29A 109.5 . . ?
C28 C29 H29B 109.5 . . ?
H29A C29 H29B 109.5 . . ?
C28 C29 H29C 109.5 . . ?
H29A C29 H29C 109.5 . . ?
H29B C29 H29C 109.5 . . ?
C28 C30 H30A 109.5 . . ?
C28 C30 H30B 109.5 . . ?
H30A C30 H30B 109.5 . . ?
C28 C30 H30C 109.5 . . ?
H30A C30 H30C 109.5 . . ?
H30B C30 H30C 109.5 . . ?
C28 C31 H31A 109.5 . . ?
C28 C31 H31B 109.5 . . ?
H31A C31 H31B 109.5 . . ?
C28 C31 H31C 109.5 . . ?
H31A C31 H31C 109.5 . . ?
H31B C31 H31C 109.5 . . ?
C33 C32 C27 123.7(4) . . ?
C33 C32 H32 118.2 . . ?
C27 C32 H32 118.2 . . ?
C32 C33 C38 117.9(4) . . ?
C32 C33 C34 121.0(4) . . ?
C38 C33 C34 121.1(4) . . ?
C33 C34 C36 109.0(3) . . ?
C33 C34 C35 111.7(3) . . ?
C36 C34 C35 107.5(4) . . ?
C33 C34 C37 110.2(3) . . ?
C36 C34 C37 111.9(4) . . ?
C35 C34 C37 106.4(4) . . ?
C34 C35 H35A 109.5 . . ?
C34 C35 H35B 109.5 . . ?
H35A C35 H35B 109.5 . . ?
C34 C35 H35C 109.5 . . ?
H35A C35 H35C 109.5 . . ?
H35B C35 H35C 109.5 . . ?
C34 C36 H36A 109.5 . . ?
C34 C36 H36B 109.5 . . ?
H36A C36 H36B 109.5 . . ?
C34 C36 H36C 109.5 . . ?
H36A C36 H36C 109.5 . . ?
H36B C36 H36C 109.5 . . ?
C34 C37 H37A 109.5 . . ?
C34 C37 H37B 109.5 . . ?
H37A C37 H37B 109.5 . . ?
C34 C37 H37C 109.5 . . ?
H37A C37 H37C 109.5 . . ?
H37B C37 H37C 109.5 . . ?
O2 C38 C25 121.2(4) . . ?
O2 C38 C33 119.3(4) . . ?
C25 C38 C33 119.4(4) . . ?
O3 C39 C52 121.1(4) . . ?
O3 C39 C40 119.5(4) . . ?
C52 C39 C40 119.3(4) . . ?
C45 C40 C39 118.1(4) . . ?
C45 C40 C41 120.1(4) . . ?
C39 C40 C41 121.8(4) . . ?
C40 C41 C42 110.0(4) . . ?
C40 C41 C44 113.0(4) . . ?
C42 C41 C44 106.7(4) . . ?
C40 C41 C43 108.3(3) . . ?
C42 C41 C43 111.6(4) . . ?
C44 C41 C43 107.1(4) . . ?
C41 C42 H42A 109.5 . . ?
C41 C42 H42B 109.5 . . ?
H42A C42 H42B 109.5 . . ?
C41 C42 H42C 109.5 . . ?
H42A C42 H42C 109.5 . . ?
H42B C42 H42C 109.5 . . ?
C41 C43 H43A 109.5 . . ?
C41 C43 H43B 109.5 . . ?
H43A C43 H43B 109.5 . . ?
C41 C43 H43C 109.5 . . ?
H43A C43 H43C 109.5 . . ?
H43B C43 H43C 109.5 . . ?
C41 C44 H44A 109.5 . . ?
C41 C44 H44B 109.5 . . ?
H44A C44 H44B 109.5 . . ?
C41 C44 H44C 109.5 . . ?
H44A C44 H44C 109.5 . . ?
H44B C44 H44C 109.5 . . ?
C40 C45 C46 124.3(4) . . ?
C40 C45 H45 117.9 . . ?
C46 C45 H45 117.9 . . ?
C51 C46 C45 116.7(4) . . ?
C51 C46 C47 123.8(4) . . ?
C45 C46 C47 119.5(4) . . ?
C49 C47 C50 107.4(4) . . ?
C49 C47 C46 112.1(4) . . ?
C50 C47 C46 110.8(4) . . ?
C49 C47 C48 109.6(4) . . ?
C50 C47 C48 108.7(4) . . ?
C46 C47 C48 108.3(4) . . ?
C47 C48 H48A 109.5 . . ?
C47 C48 H48B 109.5 . . ?
H48A C48 H48B 109.5 . . ?
C47 C48 H48C 109.5 . . ?
H48A C48 H48C 109.5 . . ?
H48B C48 H48C 109.5 . . ?
C47 C49 H49A 109.5 . . ?
C47 C49 H49B 109.5 . . ?
H49A C49 H49B 109.5 . . ?
C47 C49 H49C 109.5 . . ?
H49A C49 H49C 109.5 . . ?
H49B C49 H49C 109.5 . . ?
C47 C50 H50A 109.5 . . ?
C47 C50 H50B 109.5 . . ?
H50A C50 H50B 109.5 . . ?
C47 C50 H50C 109.5 . . ?
H50A C50 H50C 109.5 . . ?
H50B C50 H50C 109.5 . . ?
C46 C51 C52 122.5(4) . . ?
C46 C51 H51 118.8 . . ?
C52 C51 H51 118.8 . . ?
C51 C52 C39 119.0(4) . . ?
C51 C52 C53 119.2(4) . . ?
C39 C52 C53 121.7(4) . . ?
N3 C53 C54 119.0(4) . . ?
N3 C53 C52 120.5(4) . . ?
C54 C53 C52 120.4(4) . . ?
C55 C54 C53 121.2(4) . . ?
C55 C54 H54 119.4 . . ?
C53 C54 H54 119.4 . . ?
C54 C55 C56 120.0(4) . . ?
C54 C55 H55 120.0 . . ?
C56 C55 H55 120.0 . . ?
C57 C56 C55 117.4(4) . . ?
C57 C56 H56 121.3 . . ?
C55 C56 H56 121.3 . . ?
N3 C57 C56 123.6(4) . . ?
N3 C57 C58 113.8(4) . . ?
C56 C57 C58 122.6(4) . . ?
N4 C58 C59 122.6(4) . . ?
N4 C58 C57 114.0(4) . . ?
C59 C58 C57 123.4(4) . . ?
C58 C59 C60 118.3(4) . . ?
C58 C59 H59 120.8 . . ?
C60 C59 H59 120.8 . . ?
C61 C60 C59 119.3(4) . . ?
C61 C60 H60 120.4 . . ?
C59 C60 H60 120.4 . . ?
C60 C61 C62 121.4(4) . . ?
C60 C61 H61 119.3 . . ?
C62 C61 H61 119.3 . . ?
N4 C62 C61 118.0(4) . . ?
N4 C62 C63 120.9(4) . . ?
C61 C62 C63 120.9(4) . . ?
C64 C63 C75 119.3(4) . . ?
C64 C63 C62 119.4(4) . . ?
C75 C63 C62 121.1(4) . . ?
C65 C64 C63 122.2(4) . . ?
C65 C64 H64 118.9 . . ?
C63 C64 H64 118.9 . . ?
C64 C65 C70 116.9(4) . . ?
C64 C65 C66 120.7(4) . . ?
C70 C65 C66 122.4(5) . . ?
C69 C66 C67 115.1(7) . . ?
C69 C66 C65 112.2(5) . . ?
C67 C66 C65 110.2(5) . . ?
C69 C66 C68 104.6(7) . . ?
C67 C66 C68 105.8(6) . . ?
C65 C66 C68 108.4(5) . . ?
C66 C67 H67A 109.5 . . ?
C66 C67 H67B 109.5 . . ?
H67A C67 H67B 109.5 . . ?
C66 C67 H67C 109.5 . . ?
H67A C67 H67C 109.5 . . ?
H67B C67 H67C 109.5 . . ?
C66 C68 H68A 109.5 . . ?
C66 C68 H68B 109.5 . . ?
H68A C68 H68B 109.5 . . ?
C66 C68 H68C 109.5 . . ?
H68A C68 H68C 109.5 . . ?
H68B C68 H68C 109.5 . . ?
C66 C69 H69A 109.5 . . ?
C66 C69 H69B 109.5 . . ?
H69A C69 H69B 109.5 . . ?
C66 C69 H69C 109.5 . . ?
H69A C69 H69C 109.5 . . ?
H69B C69 H69C 109.5 . . ?
C71 C70 C65 124.2(5) . . ?
C71 C70 H70 117.9 . . ?
C65 C70 H70 117.9 . . ?
C70 C71 C75 117.4(4) . . ?
C70 C71 C01W 120.1(4) . . ?
C75 C71 C01W 122.4(4) . . ?
C01W C72 H72A 109.5 . . ?
C01W C72 H72B 109.5 . . ?
H72A C72 H72B 109.5 . . ?
C01W C72 H72C 109.5 . . ?
H72A C72 H72C 109.5 . . ?
H72B C72 H72C 109.5 . . ?
C01W C73 H73A 109.5 . . ?
C01W C73 H73B 109.5 . . ?
H73A C73 H73B 109.5 . . ?
C01W C73 H73C 109.5 . . ?
H73A C73 H73C 109.5 . . ?
H73B C73 H73C 109.5 . . ?
C01W C74 H74A 109.5 . . ?
C01W C74 H74B 109.5 . . ?
H74A C74 H74B 109.5 . . ?
C01W C74 H74C 109.5 . . ?
H74A C74 H74C 109.5 . . ?
H74B C74 H74C 109.5 . . ?
O4 C75 C71 120.4(4) . . ?
O4 C75 C63 120.5(4) . . ?
C71 C75 C63 119.1(4) . . ?
Cl4 C76 Cl3 112.0(3) . . ?
Cl4 C76 H76A 109.2 . . ?
Cl3 C76 H76A 109.2 . . ?
Cl4 C76 H76B 109.2 . . ?
Cl3 C76 H76B 109.2 . . ?
H76A C76 H76B 107.9 . . ?
Cl6 C77 Cl5 111.0(3) . . ?
Cl6 C77 H77A 109.4 . . ?
Cl5 C77 H77A 109.4 . . ?
Cl6 C77 H77B 109.4 . . ?
Cl5 C77 H77B 109.4 . . ?
H77A C77 H77B 108.0 . . ?
Cl7 C78 Cl8 111.3(4) . . ?
Cl7 C78 H78A 109.4 . . ?
Cl8 C78 H78A 109.4 . . ?
Cl7 C78 H78B 109.4 . . ?
Cl8 C78 H78B 109.4 . . ?
H78A C78 H78B 108.0 . . ?

loop_
_geom_bond_atom_site_label_1
_geom_bond_atom_site_label_2
_geom_bond_distance
_geom_bond_site_symmetry_2
_geom_bond_publ_flag
Cl1 Al1 2.1704(15) . ?
C1 O1 1.335(5) . ?
C1 C14 1.419(6) . ?
C1 C2 1.428(6) . ?
Al1 O2 1.768(3) . ?
Al1 O1 1.782(3) . ?
Al1 N1 2.020(3) . ?
Al1 N2 2.041(3) . ?
N1 C15 1.356(5) . ?
N1 C19 1.366(5) . ?
Cl2 Al2 2.1744(16) . ?
C2 C7 1.394(6) . ?
C2 C3 1.530(6) . ?
Al2 O3 1.767(3) . ?
Al2 O4 1.792(3) . ?
Al2 N4 2.020(4) . ?
Al2 N3 2.031(4) . ?
N2 C24 1.359(5) . ?
N2 C20 1.360(5) . ?
O2 C38 1.334(5) . ?
Cl3 C76 1.772(6) . ?
C3 C6 1.534(6) . ?
C3 C4 1.543(6) . ?
C3 C5 1.543(6) . ?
N3 C57 1.364(5) . ?
N3 C53 1.368(6) . ?
O3 C39 1.332(5) . ?
N4 C58 1.348(6) . ?
N4 C62 1.365(6) . ?
O4 C75 1.334(5) . ?
Cl4 C76 1.752(7) . ?
C4 H4A 0.9800 . ?
C4 H4AB 0.9800 . ?
C4 H4AC 0.9800 . ?
Cl6 C77 1.764(5) . ?
C6 H6A 0.9800 . ?
C6 H6AB 0.9800 . ?
C6 H6AC 0.9800 . ?
Cl5 C77 1.774(5) . ?
C5 H5A 0.9800 . ?
C5 H5AB 0.9800 . ?
C5 H5AC 0.9800 . ?
Cl8 C78 1.795(8) . ?
C8 C13 1.378(6) . ?
C8 C7 1.408(6) . ?
C8 C9 1.532(6) . ?
Cl7 C78 1.673(8) . ?
C7 H7 0.9500 . ?
C9 C10 1.538(6) . ?
C9 C11 1.539(6) . ?
C9 C12 1.541(6) . ?
C10 H10A 0.9800 . ?
C10 H10B 0.9800 . ?
C10 H10C 0.9800 . ?
C11 H11A 0.9800 . ?
C11 H11B 0.9800 . ?
C11 H11C 0.9800 . ?
C12 H12A 0.9800 . ?
C12 H12B 0.9800 . ?
C12 H12C 0.9800 . ?
C13 C14 1.409(6) . ?
C13 H13 0.9500 . ?
C14 C15 1.470(6) . ?
C15 C16 1.410(6) . ?
C16 C17 1.386(6) . ?
C16 H16 0.9500 . ?
C17 C18 1.382(6) . ?
C17 H17 0.9500 . ?
C18 C19 1.376(6) . ?
C18 H18 0.9500 . ?
C19 C20 1.473(6) . ?
C01W C72 1.514(6) . ?
C01W C74 1.531(6) . ?
C01W C73 1.544(6) . ?
C01W C71 1.544(6) . ?
C20 C21 1.387(6) . ?
C21 C22 1.386(6) . ?
C21 H21 0.9500 . ?
C22 C23 1.362(6) . ?
C22 H22 0.9500 . ?
C24 C23 1.407(6) . ?
C24 C25 1.471(6) . ?
C23 H23 0.9500 . ?
C25 C26 1.409(6) . ?
C25 C38 1.412(6) . ?
C26 C27 1.376(6) . ?
C26 H26 0.9500 . ?
C27 C32 1.409(6) . ?
C27 C28 1.533(6) . ?
C28 C30 1.523(7) . ?
C28 C29 1.533(7) . ?
C28 C31 1.544(7) . ?
C29 H29A 0.9800 . ?
C29 H29B 0.9800 . ?
C29 H29C 0.9800 . ?
C30 H30A 0.9800 . ?
C30 H30B 0.9800 . ?
C30 H30C 0.9800 . ?
C31 H31A 0.9800 . ?
C31 H31B 0.9800 . ?
C31 H31C 0.9800 . ?
C32 C33 1.399(6) . ?
C32 H32 0.9500 . ?
C33 C38 1.422(6) . ?
C33 C34 1.527(6) . ?
C34 C36 1.533(6) . ?
C34 C35 1.537(6) . ?
C34 C37 1.543(6) . ?
C35 H35A 0.9800 . ?
C35 H35B 0.9800 . ?
C35 H35C 0.9800 . ?
C36 H36A 0.9800 . ?
C36 H36B 0.9800 . ?
C36 H36C 0.9800 . ?
C37 H37A 0.9800 . ?
C37 H37B 0.9800 . ?
C37 H37C 0.9800 . ?
C39 C52 1.419(6) . ?
C39 C40 1.426(6) . ?
C40 C45 1.378(6) . ?
C40 C41 1.538(6) . ?
C41 C42 1.541(6) . ?
C41 C44 1.542(6) . ?
C41 C43 1.548(6) . ?
C42 H42A 0.9800 . ?
C42 H42B 0.9800 . ?
C42 H42C 0.9800 . ?
C43 H43A 0.9800 . ?
C43 H43B 0.9800 . ?
C43 H43C 0.9800 . ?
C44 H44A 0.9800 . ?
C44 H44B 0.9800 . ?
C44 H44C 0.9800 . ?
C45 C46 1.402(6) . ?
C45 H45 0.9500 . ?
C46 C51 1.382(6) . ?
C46 C47 1.535(6) . ?
C47 C49 1.530(7) . ?
C47 C50 1.534(7) . ?
C47 C48 1.536(6) . ?
C48 H48A 0.9800 . ?
C48 H48B 0.9800 . ?
C48 H48C 0.9800 . ?
C49 H49A 0.9800 . ?
C49 H49B 0.9800 . ?
C49 H49C 0.9800 . ?
C50 H50A 0.9800 . ?
C50 H50B 0.9800 . ?
C50 H50C 0.9800 . ?
C51 C52 1.409(6) . ?
C51 H51 0.9500 . ?
C52 C53 1.473(6) . ?
C53 C54 1.406(6) . ?
C54 C55 1.366(6) . ?
C54 H54 0.9500 . ?
C55 C56 1.386(7) . ?
C55 H55 0.9500 . ?
C56 C57 1.383(6) . ?
C56 H56 0.9500 . ?
C57 C58 1.479(6) . ?
C58 C59 1.382(6) . ?
C59 C60 1.388(7) . ?
C59 H59 0.9500 . ?
C60 C61 1.366(7) . ?
C60 H60 0.9500 . ?
C61 C62 1.416(6) . ?
C61 H61 0.9500 . ?
C62 C63 1.453(6) . ?
C63 C64 1.410(6) . ?
C63 C75 1.424(6) . ?
C64 C65 1.372(7) . ?
C64 H64 0.9500 . ?
C65 C70 1.403(7) . ?
C65 C66 1.540(6) . ?
C66 C69 1.472(10) . ?
C66 C67 1.475(9) . ?
C66 C68 1.581(10) . ?
C67 H67A 0.9800 . ?
C67 H67B 0.9800 . ?
C67 H67C 0.9800 . ?
C68 H68A 0.9800 . ?
C68 H68B 0.9800 . ?
C68 H68C 0.9800 . ?
C69 H69A 0.9800 . ?
C69 H69B 0.9800 . ?
C69 H69C 0.9800 . ?
C70 C71 1.397(6) . ?
C70 H70 0.9500 . ?
C71 C75 1.418(6) . ?
C72 H72A 0.9800 . ?
C72 H72B 0.9800 . ?
C72 H72C 0.9800 . ?
C73 H73A 0.9800 . ?
C73 H73B 0.9800 . ?
C73 H73C 0.9800 . ?
C74 H74A 0.9800 . ?
C74 H74B 0.9800 . ?
C74 H74C 0.9800 . ?
C76 H76A 0.9900 . ?
C76 H76B 0.9900 . ?
C77 H77A 0.9900 . ?
C77 H77B 0.9900 . ?
C78 H78A 0.9900 . ?
C78 H78B 0.9900 . ?

loop_
_geom_torsion_atom_site_label_1
_geom_torsion_atom_site_label_2
_geom_torsion_atom_site_label_3
_geom_torsion_atom_site_label_4
_geom_torsion
_geom_torsion_site_symmetry_1
_geom_torsion_site_symmetry_2
_geom_torsion_site_symmetry_3
_geom_torsion_site_symmetry_4
_geom_torsion_publ_flag
C14 C1 O1 Al1 -26.0(5) . . . . ?
C2 C1 O1 Al1 155.9(3) . . . . ?
O2 Al1 O1 C1 -165.1(3) . . . . ?
N1 Al1 O1 C1 39.8(3) . . . . ?
N2 Al1 O1 C1 106.9(4) . . . . ?
Cl1 Al1 O1 C1 -58.0(3) . . . . ?
O1 C1 C2 C7 -175.8(3) . . . . ?
C14 C1 C2 C7 6.1(5) . . . . ?
O1 C1 C2 C3 2.6(6) . . . . ?
C14 C1 C2 C3 -175.6(3) . . . . ?
O1 Al1 O2 C38 174.9(3) . . . . ?
N1 Al1 O2 C38 -98.1(5) . . . . ?
N2 Al1 O2 C38 -38.6(3) . . . . ?
Cl1 Al1 O2 C38 63.8(3) . . . . ?
C7 C2 C3 C6 -7.1(5) . . . . ?
C1 C2 C3 C6 174.6(4) . . . . ?
C7 C2 C3 C4 -126.6(4) . . . . ?
C1 C2 C3 C4 55.1(5) . . . . ?
C7 C2 C3 C5 112.0(4) . . . . ?
C1 C2 C3 C5 -66.3(5) . . . . ?
O4 Al2 O3 C39 -175.0(4) . . . . ?
N4 Al2 O3 C39 98.8(5) . . . . ?
N3 Al2 O3 C39 40.4(4) . . . . ?
Cl2 Al2 O3 C39 -62.7(4) . . . . ?
O3 Al2 O4 C75 159.5(3) . . . . ?
N4 Al2 O4 C75 -45.2(3) . . . . ?
N3 Al2 O4 C75 -112.3(4) . . . . ?
Cl2 Al2 O4 C75 52.0(4) . . . . ?
C1 C2 C7 C8 0.1(6) . . . . ?
C3 C2 C7 C8 -178.3(4) . . . . ?
C13 C8 C7 C2 -3.9(6) . . . . ?
C9 C8 C7 C2 175.5(4) . . . . ?
C13 C8 C9 C10 -25.8(5) . . . . ?
C7 C8 C9 C10 154.8(4) . . . . ?
C13 C8 C9 C11 93.5(5) . . . . ?
C7 C8 C9 C11 -85.8(5) . . . . ?
C13 C8 C9 C12 -146.8(4) . . . . ?
C7 C8 C9 C12 33.9(5) . . . . ?
C7 C8 C13 C14 1.4(6) . . . . ?
C9 C8 C13 C14 -178.0(4) . . . . ?
C8 C13 C14 C1 4.7(6) . . . . ?
C8 C13 C14 C15 -168.9(4) . . . . ?
O1 C1 C14 C13 173.4(3) . . . . ?
C2 C1 C14 C13 -8.4(6) . . . . ?
O1 C1 C14 C15 -13.3(6) . . . . ?
C2 C1 C14 C15 164.9(4) . . . . ?
C19 N1 C15 C16 -1.2(5) . . . . ?
Al1 N1 C15 C16 -178.9(3) . . . . ?
C19 N1 C15 C14 -176.7(3) . . . . ?
Al1 N1 C15 C14 5.6(5) . . . . ?
C13 C14 C15 N1 -165.9(4) . . . . ?
C1 C14 C15 N1 20.7(6) . . . . ?
C13 C14 C15 C16 18.6(6) . . . . ?
C1 C14 C15 C16 -154.9(4) . . . . ?
N1 C15 C16 C17 3.8(6) . . . . ?
C14 C15 C16 C17 179.4(4) . . . . ?
C15 C16 C17 C18 -2.9(6) . . . . ?
C16 C17 C18 C19 -0.6(6) . . . . ?
C15 N1 C19 C18 -2.4(6) . . . . ?
Al1 N1 C19 C18 175.5(3) . . . . ?
C15 N1 C19 C20 175.7(3) . . . . ?
Al1 N1 C19 C20 -6.4(4) . . . . ?
C17 C18 C19 N1 3.3(6) . . . . ?
C17 C18 C19 C20 -174.7(4) . . . . ?
C24 N2 C20 C21 0.1(6) . . . . ?
Al1 N2 C20 C21 179.0(3) . . . . ?
C24 N2 C20 C19 -178.2(3) . . . . ?
Al1 N2 C20 C19 0.7(4) . . . . ?
N1 C19 C20 N2 3.7(5) . . . . ?
C18 C19 C20 N2 -178.2(4) . . . . ?
N1 C19 C20 C21 -174.6(4) . . . . ?
C18 C19 C20 C21 3.5(6) . . . . ?
N2 C20 C21 C22 -2.6(6) . . . . ?
C19 C20 C21 C22 175.5(4) . . . . ?
C20 C21 C22 C23 2.2(6) . . . . ?
C20 N2 C24 C23 2.9(5) . . . . ?
Al1 N2 C24 C23 -175.9(3) . . . . ?
C20 N2 C24 C25 -177.2(4) . . . . ?
Al1 N2 C24 C25 4.0(5) . . . . ?
C21 C22 C23 C24 0.7(6) . . . . ?
N2 C24 C23 C22 -3.3(6) . . . . ?
C25 C24 C23 C22 176.8(4) . . . . ?
N2 C24 C25 C26 166.0(4) . . . . ?
C23 C24 C25 C26 -14.1(6) . . . . ?
N2 C24 C25 C38 -17.3(6) . . . . ?
C23 C24 C25 C38 162.6(4) . . . . ?
C38 C25 C26 C27 -1.8(6) . . . . ?
C24 C25 C26 C27 175.0(4) . . . . ?
C25 C26 C27 C32 3.3(6) . . . . ?
C25 C26 C27 C28 -173.2(4) . . . . ?
C26 C27 C28 C30 -160.4(5) . . . . ?
C32 C27 C28 C30 23.3(7) . . . . ?
C26 C27 C28 C29 -39.7(6) . . . . ?
C32 C27 C28 C29 144.0(4) . . . . ?
C26 C27 C28 C31 77.8(5) . . . . ?
C32 C27 C28 C31 -98.5(5) . . . . ?
C26 C27 C32 C33 -1.8(6) . . . . ?
C28 C27 C32 C33 174.7(4) . . . . ?
C27 C32 C33 C38 -1.2(6) . . . . ?
C27 C32 C33 C34 178.2(4) . . . . ?
C32 C33 C34 C36 -116.1(4) . . . . ?
C38 C33 C34 C36 63.2(5) . . . . ?
C32 C33 C34 C35 2.6(6) . . . . ?
C38 C33 C34 C35 -178.1(4) . . . . ?
C32 C33 C34 C37 120.7(4) . . . . ?
C38 C33 C34 C37 -60.0(5) . . . . ?
Al1 O2 C38 C25 36.0(5) . . . . ?
Al1 O2 C38 C33 -145.8(3) . . . . ?
C26 C25 C38 O2 176.8(4) . . . . ?
C24 C25 C38 O2 0.2(6) . . . . ?
C26 C25 C38 C33 -1.4(6) . . . . ?
C24 C25 C38 C33 -178.0(4) . . . . ?
C32 C33 C38 O2 -175.5(4) . . . . ?
C34 C33 C38 O2 5.1(6) . . . . ?
C32 C33 C38 C25 2.7(6) . . . . ?
C34 C33 C38 C25 -176.6(4) . . . . ?
Al2 O3 C39 C52 -35.2(6) . . . . ?
Al2 O3 C39 C40 147.2(3) . . . . ?
O3 C39 C40 C45 176.3(4) . . . . ?
C52 C39 C40 C45 -1.4(6) . . . . ?
O3 C39 C40 C41 -5.2(6) . . . . ?
C52 C39 C40 C41 177.1(4) . . . . ?
C45 C40 C41 C42 -121.8(4) . . . . ?
C39 C40 C41 C42 59.7(5) . . . . ?
C45 C40 C41 C44 -2.6(6) . . . . ?
C39 C40 C41 C44 178.9(4) . . . . ?
C45 C40 C41 C43 115.9(4) . . . . ?
C39 C40 C41 C43 -62.6(5) . . . . ?
C39 C40 C45 C46 2.5(6) . . . . ?
C41 C40 C45 C46 -176.1(4) . . . . ?
C40 C45 C46 C51 -0.4(6) . . . . ?
C40 C45 C46 C47 -178.7(4) . . . . ?
C51 C46 C47 C49 18.2(6) . . . . ?
C45 C46 C47 C49 -163.6(4) . . . . ?
C51 C46 C47 C50 138.1(4) . . . . ?
C45 C46 C47 C50 -43.6(5) . . . . ?
C51 C46 C47 C48 -102.8(5) . . . . ?
C45 C46 C47 C48 75.5(5) . . . . ?
C45 C46 C51 C52 -2.9(6) . . . . ?
C47 C46 C51 C52 175.4(4) . . . . ?
C46 C51 C52 C39 3.8(6) . . . . ?
C46 C51 C52 C53 -173.0(4) . . . . ?
O3 C39 C52 C51 -179.2(4) . . . . ?
C40 C39 C52 C51 -1.6(6) . . . . ?
O3 C39 C52 C53 -2.5(6) . . . . ?
C40 C39 C52 C53 175.2(4) . . . . ?
C57 N3 C53 C54 -1.2(6) . . . . ?
Al2 N3 C53 C54 178.2(3) . . . . ?
C57 N3 C53 C52 179.7(4) . . . . ?
Al2 N3 C53 C52 -0.9(5) . . . . ?
C51 C52 C53 N3 -165.7(4) . . . . ?
C39 C52 C53 N3 17.5(6) . . . . ?
C51 C52 C53 C54 15.2(6) . . . . ?
C39 C52 C53 C54 -161.5(4) . . . . ?
N3 C53 C54 C55 0.8(6) . . . . ?
C52 C53 C54 C55 179.9(4) . . . . ?
C53 C54 C55 C56 -0.1(7) . . . . ?
C54 C55 C56 C57 -0.2(6) . . . . ?
C53 N3 C57 C56 0.9(6) . . . . ?
Al2 N3 C57 C56 -178.6(3) . . . . ?
C53 N3 C57 C58 -178.1(3) . . . . ?
Al2 N3 C57 C58 2.5(5) . . . . ?
C55 C56 C57 N3 -0.1(6) . . . . ?
C55 C56 C57 C58 178.7(4) . . . . ?
C62 N4 C58 C59 0.5(6) . . . . ?
Al2 N4 C58 C59 -177.5(3) . . . . ?
C62 N4 C58 C57 -178.2(4) . . . . ?
Al2 N4 C58 C57 3.8(5) . . . . ?
N3 C57 C58 N4 -4.1(5) . . . . ?
C56 C57 C58 N4 177.0(4) . . . . ?
N3 C57 C58 C59 177.3(4) . . . . ?
C56 C57 C58 C59 -1.7(7) . . . . ?
N4 C58 C59 C60 0.3(6) . . . . ?
C57 C58 C59 C60 178.8(4) . . . . ?
C58 C59 C60 C61 -1.0(7) . . . . ?
C59 C60 C61 C62 1.0(7) . . . . ?
C58 N4 C62 C61 -0.5(6) . . . . ?
Al2 N4 C62 C61 177.4(3) . . . . ?
C58 N4 C62 C63 175.1(4) . . . . ?
Al2 N4 C62 C63 -7.0(6) . . . . ?
C60 C61 C62 N4 -0.2(6) . . . . ?
C60 C61 C62 C63 -175.8(4) . . . . ?
N4 C62 C63 C64 162.2(4) . . . . ?
C61 C62 C63 C64 -22.3(6) . . . . ?
N4 C62 C63 C75 -23.7(6) . . . . ?
C61 C62 C63 C75 151.8(4) . . . . ?
C75 C63 C64 C65 -4.3(7) . . . . ?
C62 C63 C64 C65 169.9(5) . . . . ?
C63 C64 C65 C70 -4.3(8) . . . . ?
C63 C64 C65 C66 175.3(5) . . . . ?
C64 C65 C66 C69 -164.3(7) . . . . ?
C70 C65 C66 C69 15.3(9) . . . . ?
C64 C65 C66 C67 66.1(8) . . . . ?
C70 C65 C66 C67 -114.3(7) . . . . ?
C64 C65 C66 C68 -49.3(8) . . . . ?
C70 C65 C66 C68 130.3(7) . . . . ?
C64 C65 C70 C71 6.6(8) . . . . ?
C66 C65 C70 C71 -173.0(5) . . . . ?
C65 C70 C71 C75 -0.1(7) . . . . ?
C65 C70 C71 C01W 177.8(5) . . . . ?
C72 C01W C71 C70 128.5(4) . . . . ?
C74 C01W C71 C70 9.0(6) . . . . ?
C73 C01W C71 C70 -110.0(5) . . . . ?
C72 C01W C71 C75 -53.8(5) . . . . ?
C74 C01W C71 C75 -173.3(4) . . . . ?
C73 C01W C71 C75 67.8(5) . . . . ?
Al2 O4 C75 C71 -152.6(3) . . . . ?
Al2 O4 C75 C63 28.5(6) . . . . ?
C70 C71 C75 O4 172.4(4) . . . . ?
C01W C71 C75 O4 -5.4(6) . . . . ?
C70 C71 C75 C63 -8.7(6) . . . . ?
C01W C71 C75 C63 173.5(4) . . . . ?
C64 C63 C75 O4 -170.2(4) . . . . ?
C62 C63 C75 O4 15.7(6) . . . . ?
C64 C63 C75 C71 10.9(6) . . . . ?
C62 C63 C75 C71 -163.2(4) . . . . ?
